data_4022851
loop_
_publ_author_name
'Carla Cruz'
'Rita Delgado'
'Michael G. B. Drew'
'V\'itor F\'elix'

_publ_section_title
;
 Evaluation of the Binding Ability of a Novel Dioxatetraazamacrocyclic
 Receptor that Contains Two Phenanthroline Units: Selective Uptake
 of Carboxylate Anions
;
_journal_name_full 'Journal of Organic Chemistry'
_journal_page_first 4023
_journal_page_last 4034
_journal_paper_doi 10.1021/jo062653p
_journal_volume 72
_journal_year 2007
_chemical_formula_sum 'C36 H50.25 Br5 N8 O7.5'
_chemical_formula_weight 1114.64
_chemical_name_systematic
; 

 ? 

;
_space_group_IT_number 14
_symmetry_cell_setting monoclinic
_symmetry_space_group_name_Hall '-P 2yn'
_symmetry_space_group_name_H-M 'P 1 21/n 1'
_atom_sites_solution_hydrogens geom
_atom_sites_solution_primary direct
_atom_sites_solution_secondary difmap
_audit_creation_method SHELXL-97
_cell_angle_alpha 90.000(10)
_cell_angle_beta 96.510(11)
_cell_angle_gamma 90.000(10)
_cell_formula_units_Z 4
_cell_length_a 13.5570(18)
_cell_length_b 15.5423(18)
_cell_length_c 20.862(3)
_cell_measurement_temperature 150(2)
_cell_volume 4367.3(10)
_computing_cell_refinement 'Crysalis, Oxford Diffraction'
_computing_data_collection 'Crysalis, Oxford Diffraction'
_computing_data_reduction 'Crysalis, Oxford Diffraction'
_computing_molecular_graphics PLATON(Spek,2004)
_computing_structure_refinement 'SHELXL-97 (Sheldrick, 1997)'
_computing_structure_solution 'SHELXS-97 (Sheldrick, 1997)'
_diffrn_ambient_temperature 293(2)
_diffrn_measured_fraction_theta_full 0.913
_diffrn_measured_fraction_theta_max 0.913
_diffrn_measurement_device 'Oxford Diffaction X-Calibur System'
_diffrn_measurement_method '311 frames, counting time 10 s.'
_diffrn_radiation_monochromator graphite
_diffrn_radiation_source 'fine-focus sealed tube'
_diffrn_radiation_type MoK\a
_diffrn_radiation_wavelength 0.71073
_diffrn_reflns_av_R_equivalents 0.1136
_diffrn_reflns_av_sigmaI/netI 0.3564
_diffrn_reflns_limit_h_max 10
_diffrn_reflns_limit_h_min -19
_diffrn_reflns_limit_k_max 21
_diffrn_reflns_limit_k_min -21
_diffrn_reflns_limit_l_max 29
_diffrn_reflns_limit_l_min -29
_diffrn_reflns_number 25298
_diffrn_reflns_theta_full 30.13
_diffrn_reflns_theta_max 30.13
_diffrn_reflns_theta_min 2.62
_exptl_absorpt_coefficient_mu 4.657
_exptl_absorpt_correction_T_max 1.000
_exptl_absorpt_correction_T_min 0.451
_exptl_absorpt_correction_type empirical
_exptl_absorpt_process_details 'ABSPACK, Oxford Diffraction Ltd'
_exptl_crystal_colour black
_exptl_crystal_density_diffrn 1.695
_exptl_crystal_density_method 'not measured'
_exptl_crystal_F_000 2229
_exptl_crystal_size_max 0.30
_exptl_crystal_size_mid 0.05
_exptl_crystal_size_min 0.05
_refine_diff_density_max 1.234
_refine_diff_density_min -0.688
_refine_diff_density_rms 0.142
_refine_ls_extinction_method none
_refine_ls_goodness_of_fit_ref 0.740
_refine_ls_hydrogen_treatment mixed
_refine_ls_matrix_type full
_refine_ls_number_parameters 518
_refine_ls_number_reflns 11774
_refine_ls_number_restraints 1
_refine_ls_restrained_S_all 0.740
_refine_ls_R_factor_all 0.2147
_refine_ls_R_factor_gt 0.0574
_refine_ls_shift/su_max 0.001
_refine_ls_shift/su_mean 0.000
_refine_ls_structure_factor_coef Fsqd
_refine_ls_weighting_details
;

  w=1/[\s^2^(Fo^2^)+(0.0537P)^2^+0.0000P] where P=(Fo^2^+2Fc^2^)/3 

;
_refine_ls_weighting_scheme calc
_refine_ls_wR_factor_gt 0.1204
_refine_ls_wR_factor_ref 0.1396
_reflns_number_gt 3568
_reflns_number_total 11774
_reflns_threshold_expression >2sigma(I)
_cod_data_source_file jo062653psi20061227_025719_2.cif
_cod_data_source_block compound_2
_cod_original_sg_symbol_H-M 'P 21/n'
_cod_original_formula_sum 'C36 H50.25 Br5 N8 O7.50'
_cod_database_code 4022851

loop_
_symmetry_equiv_pos_as_xyz
'x, y, z'
'x+1/2, -y+1/2, z+1/2'
'-x, -y, -z'
'-x-1/2, y-1/2, -z-1/2'

loop_
_atom_site_label
_atom_site_type_symbol
_atom_site_fract_x
_atom_site_fract_y
_atom_site_fract_z
_atom_site_U_iso_or_equiv
_atom_site_adp_type
_atom_site_occupancy
_atom_site_calc_flag
_atom_site_refinement_flags
O1 O 0.3418(4) 0.5473(3) 0.4375(2) 0.0397(13) Uani 1 d .
C2 C 0.2381(6) 0.5528(5) 0.4163(4) 0.049(2) Uani 1 d .
H2A H 0.2136 0.4976 0.3997 0.059 Uiso 1 calc R
H2B H 0.2263 0.5951 0.3821 0.059 Uiso 1 calc R
C3 C 0.1854(6) 0.5785(5) 0.4723(4) 0.043(2) Uani 1 d .
H3A H 0.2056 0.5408 0.5085 0.052 Uiso 1 calc R
H3B H 0.1144 0.5717 0.4610 0.052 Uiso 1 calc R
N4 N 0.2080(4) 0.6716(4) 0.4921(3) 0.0380(16) Uani 1 d .
H4A H 0.2739 0.6782 0.5017 0.046 Uiso 1 calc R
H4B H 0.1879 0.7067 0.4588 0.046 Uiso 1 calc R
C5 C 0.1576(5) 0.6961(5) 0.5484(4) 0.042(2) Uani 1 d .
H5A H 0.1871 0.6645 0.5858 0.051 Uiso 1 calc R
H5B H 0.0883 0.6796 0.5406 0.051 Uiso 1 calc R
C6 C 0.1640(5) 0.7899(5) 0.5626(4) 0.0313(18) Uani 1 d .
N7 N 0.1380(4) 0.8426(4) 0.5137(3) 0.0284(14) Uani 1 d .
C8 C 0.1416(5) 0.9279(5) 0.5242(4) 0.0324(19) Uani 1 d .
C9 C 0.1134(5) 0.9841(5) 0.4707(4) 0.0306(18) Uani 1 d .
N10 N 0.0904(4) 0.9480(4) 0.4122(3) 0.0258(14) Uani 1 d .
C11 C 0.0643(5) 0.9994(5) 0.3633(4) 0.0304(19) Uani 1 d .
C12 C 0.0369(5) 0.9537(5) 0.2994(3) 0.040(2) Uani 1 d .
H12A H -0.0304 0.9318 0.2975 0.048 Uiso 1 calc R
H12B H 0.0395 0.9941 0.2642 0.048 Uiso 1 calc R
N13 N 0.1062(4) 0.8815(4) 0.2922(3) 0.0321(15) Uani 1 d .
H13A H 0.1650 0.9032 0.2841 0.038 Uiso 1 calc R
H13B H 0.1160 0.8526 0.3298 0.038 Uiso 1 calc R
C14 C 0.0716(5) 0.8210(5) 0.2408(3) 0.036(2) Uani 1 d .
H14A H 0.0510 0.8526 0.2015 0.043 Uiso 1 calc R
H14B H 0.0144 0.7899 0.2528 0.043 Uiso 1 calc R
C15 C 0.1513(5) 0.7587(5) 0.2290(3) 0.038(2) Uani 1 d .
H15A H 0.1764 0.7302 0.2689 0.046 Uiso 1 calc R
H15B H 0.1253 0.7153 0.1982 0.046 Uiso 1 calc R
O16 O 0.2277(4) 0.8056(3) 0.2045(2) 0.0359(13) Uani 1 d .
C17 C 0.3138(5) 0.7543(5) 0.1989(3) 0.038(2) Uani 1 d .
H17A H 0.3003 0.7124 0.1645 0.045 Uiso 1 calc R
H17B H 0.3334 0.7239 0.2389 0.045 Uiso 1 calc R
C18 C 0.3935(5) 0.8142(4) 0.1841(3) 0.0345(19) Uani 1 d .
H18A H 0.3701 0.8494 0.1471 0.041 Uiso 1 calc R
H18B H 0.4506 0.7817 0.1737 0.041 Uiso 1 calc R
N19 N 0.4226(4) 0.8705(3) 0.2415(3) 0.0315(15) Uani 1 d .
H19A H 0.3687 0.8989 0.2516 0.038 Uiso 1 calc R
H19B H 0.4447 0.8371 0.2754 0.038 Uiso 1 calc R
C20 C 0.5013(5) 0.9340(4) 0.2302(3) 0.0319(19) Uani 1 d .
H20A H 0.4755 0.9757 0.1979 0.038 Uiso 1 calc R
H20B H 0.5573 0.9048 0.2147 0.038 Uiso 1 calc R
C21 C 0.5335(5) 0.9784(5) 0.2929(3) 0.0275(17) Uani 1 d .
N22 N 0.5572(4) 0.9253(4) 0.3414(3) 0.0277(15) Uani 1 d .
C23 C 0.5817(5) 0.9602(5) 0.4006(4) 0.0297(18) Uani 1 d .
C24 C 0.6071(5) 0.9011(5) 0.4522(3) 0.0265(17) Uani 1 d .
N25 N 0.6036(4) 0.8155(4) 0.4393(3) 0.0258(14) Uani 1 d D
H25 H 0.584(5) 0.796(4) 0.3996(14) 0.05(3) Uiso 1 d D
C26 C 0.6272(5) 0.7563(4) 0.4849(4) 0.0274(18) Uani 1 d .
C27 C 0.6179(5) 0.6650(4) 0.4641(3) 0.0345(19) Uani 1 d .
H27A H 0.6412 0.6282 0.5002 0.041 Uiso 1 calc R
H27B H 0.6601 0.6551 0.4302 0.041 Uiso 1 calc R
N28 N 0.5138(4) 0.6410(4) 0.4399(3) 0.0343(15) Uani 1 d .
H28A H 0.4898 0.6790 0.4094 0.041 Uiso 1 calc R
H28B H 0.4760 0.6444 0.4726 0.041 Uiso 1 calc R
C29 C 0.5059(5) 0.5521(4) 0.4120(3) 0.0342(19) Uani 1 d .
H29A H 0.5270 0.5101 0.4451 0.041 Uiso 1 calc R
H29B H 0.5483 0.5468 0.3778 0.041 Uiso 1 calc R
C30 C 0.3998(6) 0.5360(5) 0.3858(3) 0.043(2) Uani 1 d .
H30A H 0.3792 0.5762 0.3513 0.051 Uiso 1 calc R
H30B H 0.3922 0.4780 0.3688 0.051 Uiso 1 calc R
C31 C 0.1920(5) 0.8187(6) 0.6261(4) 0.043(2) Uani 1 d .
H31 H 0.2094 0.7800 0.6595 0.052 Uiso 1 calc R
C36 C 0.1118(5) 1.0738(5) 0.4806(4) 0.0295(18) Uani 1 d .
C32 C 0.1927(5) 0.9060(6) 0.6370(4) 0.044(2) Uani 1 d .
H32 H 0.2105 0.9273 0.6784 0.053 Uiso 1 calc R
C33 C 0.1665(5) 0.9634(5) 0.5854(4) 0.0323(19) Uani 1 d .
C34 C 0.1682(5) 1.0537(5) 0.5942(4) 0.0339(19) Uani 1 d .
H34 H 0.1885 1.0767 0.6347 0.041 Uiso 1 calc R
C35 C 0.1403(5) 1.1065(5) 0.5440(4) 0.0346(19) Uani 1 d .
H35 H 0.1396 1.1656 0.5509 0.041 Uiso 1 calc R
C37 C 0.0831(5) 1.1259(5) 0.4276(4) 0.0313(18) Uani 1 d .
H37 H 0.0808 1.1853 0.4324 0.038 Uiso 1 calc R
C38 C 0.0580(5) 1.0891(5) 0.3683(4) 0.0358(19) Uani 1 d .
H38 H 0.0375 1.1228 0.3324 0.043 Uiso 1 calc R
C39 C 0.5375(5) 1.0677(5) 0.3003(4) 0.038(2) Uani 1 d .
H39 H 0.5235 1.1035 0.2647 0.046 Uiso 1 calc R
C40 C 0.5623(5) 1.1023(5) 0.3603(4) 0.0307(18) Uani 1 d .
H40 H 0.5642 1.1617 0.3659 0.037 Uiso 1 calc R
C41 C 0.5844(5) 1.0479(5) 0.4130(3) 0.0261(17) Uani 1 d .
C42 C 0.6117(5) 1.0764(5) 0.4779(3) 0.0287(18) Uani 1 d .
H42 H 0.6128 1.1350 0.4867 0.034 Uiso 1 calc R
C43 C 0.6355(5) 1.0208(5) 0.5263(3) 0.0340(19) Uani 1 d .
H43 H 0.6538 1.0415 0.5678 0.041 Uiso 1 calc R
C44 C 0.6331(5) 0.9304(5) 0.5150(3) 0.0258(17) Uani 1 d .
C45 C 0.6581(4) 0.8680(5) 0.5623(3) 0.0303(19) Uani 1 d .
H45 H 0.6789 0.8846 0.6045 0.036 Uiso 1 calc R
C46 C 0.6520(5) 0.7819(5) 0.5467(3) 0.0344(19) Uani 1 d .
H46 H 0.6651 0.7408 0.5790 0.041 Uiso 1 calc R
O600 O 0.7045(5) 0.2875(4) 0.2043(3) 0.091(2) Uani 1 d .
O200 O 0.7409(5) 0.0492(5) 0.1969(3) 0.096(2) Uani 1 d .
O300 O 0.9618(9) 0.4898(10) 0.4154(6) 0.100(5) Uani 0.50 d P
O400 O 0.8059(5) 0.8920(5) 0.1956(3) 0.099(2) Uani 1 d .
O500 O -0.0902(4) 0.6670(5) 0.3548(3) 0.096(2) Uani 1 d .
O100 O 0.0782(4) 0.7532(3) 0.3899(2) 0.0516(16) Uani 1 d .
Br1 Br 0.42977(5) 0.67227(5) 0.57806(4) 0.0359(2) Uani 1 d .
Br3 Br 0.27485(5) 1.02421(5) 0.27190(4) 0.0358(2) Uani 1 d .
Br2 Br 0.34886(5) 0.77997(5) 0.38031(3) 0.0359(2) Uani 1 d .
Br4 Br 0.57799(6) 0.70005(5) 0.29213(4) 0.0451(2) Uani 1 d .
Br5 Br 0.37720(6) 0.85417(5) 0.00507(4) 0.0496(3) Uani 1 d .

loop_
_atom_site_aniso_label
_atom_site_aniso_U_11
_atom_site_aniso_U_22
_atom_site_aniso_U_33
_atom_site_aniso_U_23
_atom_site_aniso_U_13
_atom_site_aniso_U_12
O1 0.047(3) 0.041(3) 0.030(3) -0.005(3) 0.000(3) -0.001(3)
C2 0.050(6) 0.037(5) 0.056(6) -0.012(5) -0.013(5) -0.011(4)
C3 0.049(5) 0.034(5) 0.045(5) -0.006(4) -0.001(4) -0.005(4)
N4 0.036(4) 0.030(4) 0.047(4) 0.001(3) 0.001(3) 0.000(3)
C5 0.031(5) 0.053(6) 0.044(5) 0.010(5) 0.008(4) 0.005(4)
C6 0.024(4) 0.027(5) 0.044(5) -0.005(4) 0.010(4) -0.009(3)
N7 0.029(3) 0.029(4) 0.029(4) 0.004(3) 0.008(3) 0.004(3)
C8 0.023(4) 0.038(5) 0.038(5) -0.011(4) 0.011(4) 0.000(3)
C9 0.027(4) 0.031(5) 0.035(5) 0.002(4) 0.008(4) -0.007(4)
N10 0.027(3) 0.027(4) 0.025(3) -0.005(3) 0.008(3) -0.004(3)
C11 0.021(4) 0.035(5) 0.036(5) 0.006(4) 0.006(3) -0.001(3)
C12 0.028(4) 0.051(6) 0.037(5) -0.001(4) -0.004(4) 0.001(4)
N13 0.039(4) 0.032(4) 0.025(3) 0.004(3) 0.002(3) 0.002(3)
C14 0.036(5) 0.038(5) 0.031(4) -0.010(4) -0.009(4) -0.001(4)
C15 0.044(5) 0.037(5) 0.032(4) -0.010(4) -0.002(4) -0.005(4)
O16 0.039(3) 0.030(3) 0.038(3) 0.001(3) 0.001(3) -0.003(3)
C17 0.046(5) 0.028(5) 0.035(5) -0.010(4) -0.010(4) 0.003(4)
C18 0.045(5) 0.028(5) 0.030(4) -0.009(4) 0.002(4) 0.000(4)
N19 0.035(4) 0.032(4) 0.027(3) 0.001(3) 0.001(3) 0.002(3)
C20 0.035(5) 0.033(5) 0.028(4) 0.001(4) 0.004(4) -0.002(4)
C21 0.027(4) 0.029(5) 0.028(4) -0.001(4) 0.011(3) 0.003(4)
N22 0.035(4) 0.023(4) 0.025(3) -0.006(3) 0.002(3) 0.000(3)
C23 0.017(4) 0.036(5) 0.037(5) -0.002(4) 0.007(3) 0.005(3)
C24 0.020(4) 0.031(5) 0.030(4) 0.000(4) 0.009(3) 0.002(3)
N25 0.031(3) 0.019(4) 0.027(4) -0.006(3) 0.002(3) -0.002(3)
C26 0.037(4) 0.011(4) 0.033(4) 0.000(4) -0.001(4) -0.003(3)
C27 0.038(5) 0.034(5) 0.032(4) -0.001(4) 0.005(4) -0.003(4)
N28 0.047(4) 0.027(4) 0.029(4) 0.000(3) 0.005(3) -0.004(3)
C29 0.051(5) 0.016(4) 0.038(5) -0.002(4) 0.013(4) -0.002(4)
C30 0.069(6) 0.041(5) 0.018(4) -0.001(4) 0.005(4) 0.008(4)
C31 0.037(5) 0.054(6) 0.039(5) 0.014(5) 0.006(4) 0.011(4)
C36 0.019(4) 0.027(5) 0.044(5) -0.004(4) 0.009(4) -0.004(3)
C32 0.030(5) 0.071(7) 0.030(5) -0.010(5) 0.006(4) -0.008(5)
C33 0.020(4) 0.046(6) 0.033(5) -0.003(4) 0.010(3) 0.002(4)
C34 0.025(4) 0.041(5) 0.037(5) -0.012(4) 0.010(4) -0.004(4)
C35 0.034(5) 0.030(5) 0.040(5) -0.016(4) 0.009(4) -0.005(4)
C37 0.030(4) 0.027(5) 0.039(5) -0.006(4) 0.014(4) 0.002(3)
C38 0.038(5) 0.022(5) 0.050(5) 0.011(4) 0.015(4) 0.003(4)
C39 0.031(4) 0.030(5) 0.052(6) 0.007(4) -0.004(4) 0.001(4)
C40 0.029(4) 0.017(4) 0.045(5) -0.003(4) 0.002(4) -0.003(3)
C41 0.023(4) 0.024(4) 0.032(5) -0.009(4) 0.008(3) -0.010(3)
C42 0.033(4) 0.018(4) 0.034(5) -0.006(4) 0.002(4) 0.000(3)
C43 0.037(4) 0.033(5) 0.032(5) -0.011(4) 0.005(4) -0.011(4)
C44 0.028(4) 0.030(5) 0.020(4) 0.000(4) 0.009(3) -0.002(3)
C45 0.012(4) 0.048(5) 0.031(4) -0.004(4) 0.007(3) -0.008(3)
C46 0.042(5) 0.031(5) 0.031(5) 0.003(4) 0.007(4) -0.003(4)
O600 0.092(5) 0.098(6) 0.080(5) 0.022(4) 0.000(4) 0.038(4)
O200 0.106(6) 0.099(6) 0.085(5) 0.014(5) 0.021(4) 0.024(5)
O300 0.083(10) 0.126(13) 0.097(11) -0.012(10) 0.039(8) -0.030(9)
O400 0.113(6) 0.116(6) 0.076(5) 0.001(5) 0.042(4) -0.002(5)
O500 0.067(4) 0.140(7) 0.080(5) -0.019(5) 0.009(4) -0.027(4)
O100 0.082(4) 0.041(3) 0.035(3) 0.022(3) 0.021(3) 0.040(3)
Br1 0.0429(5) 0.0314(5) 0.0318(4) -0.0027(4) -0.0025(4) 0.0022(4)
Br3 0.0379(5) 0.0297(5) 0.0394(5) -0.0018(4) 0.0029(4) -0.0005(4)
Br2 0.0439(5) 0.0315(5) 0.0315(4) -0.0021(4) 0.0004(4) 0.0014(4)
Br4 0.0535(5) 0.0455(5) 0.0370(5) -0.0008(4) 0.0081(4) 0.0065(4)
Br5 0.0529(6) 0.0398(5) 0.0554(6) 0.0046(5) 0.0037(5) 0.0035(4)

loop_
_atom_type_symbol
_atom_type_description
_atom_type_scat_dispersion_real
_atom_type_scat_dispersion_imag
_atom_type_scat_source
C C 0.0033 0.0016 'International Tables Vol C Tables 4.2.6.8 and 6.1.1.4'
H H 0.0000 0.0000 'International Tables Vol C Tables 4.2.6.8 and 6.1.1.4'
N N 0.0061 0.0033 'International Tables Vol C Tables 4.2.6.8 and 6.1.1.4'
Br Br -0.2901 2.4595 'International Tables Vol C Tables 4.2.6.8 and 6.1.1.4'
O O 0.0106 0.0060 'International Tables Vol C Tables 4.2.6.8 and 6.1.1.4'

loop_
_geom_angle_atom_site_label_1
_geom_angle_atom_site_label_2
_geom_angle_atom_site_label_3
_geom_angle
C30 O1 C2 112.6(6)
O1 C2 C3 108.4(6)
O1 C2 H2A 110.0
C3 C2 H2A 110.0
O1 C2 H2B 110.0
C3 C2 H2B 110.0
H2A C2 H2B 108.4
C2 C3 N4 111.5(6)
C2 C3 H3A 109.3
N4 C3 H3A 109.3
C2 C3 H3B 109.3
N4 C3 H3B 109.3
H3A C3 H3B 108.0
C5 N4 C3 111.3(6)
C5 N4 H4A 109.4
C3 N4 H4A 109.4
C5 N4 H4B 109.4
C3 N4 H4B 109.4
H4A N4 H4B 108.0
N4 C5 C6 113.0(6)
N4 C5 H5A 109.0
C6 C5 H5A 109.0
N4 C5 H5B 109.0
C6 C5 H5B 109.0
H5A C5 H5B 107.8
N7 C6 C31 123.2(7)
N7 C6 C5 116.6(7)
C31 C6 C5 120.2(7)
C6 N7 C8 118.9(6)
N7 C8 C33 122.7(7)
N7 C8 C9 118.2(7)
C33 C8 C9 119.1(7)
N10 C9 C36 122.6(7)
N10 C9 C8 117.7(7)
C36 C9 C8 119.6(7)
C11 N10 C9 117.7(6)
N10 C11 C38 124.2(7)
N10 C11 C12 114.5(6)
C38 C11 C12 121.3(7)
N13 C12 C11 110.4(5)
N13 C12 H12A 109.6
C11 C12 H12A 109.6
N13 C12 H12B 109.6
C11 C12 H12B 109.6
H12A C12 H12B 108.1
C14 N13 C12 114.0(5)
C14 N13 H13A 108.7
C12 N13 H13A 108.7
C14 N13 H13B 108.7
C12 N13 H13B 108.7
H13A N13 H13B 107.6
N13 C14 C15 111.1(5)
N13 C14 H14A 109.4
C15 C14 H14A 109.4
N13 C14 H14B 109.4
C15 C14 H14B 109.4
H14A C14 H14B 108.0
O16 C15 C14 107.5(6)
O16 C15 H15A 110.2
C14 C15 H15A 110.2
O16 C15 H15B 110.2
C14 C15 H15B 110.2
H15A C15 H15B 108.5
C15 O16 C17 112.5(6)
O16 C17 C18 106.7(6)
O16 C17 H17A 110.4
C18 C17 H17A 110.4
O16 C17 H17B 110.4
C18 C17 H17B 110.4
H17A C17 H17B 108.6
C17 C18 N19 109.4(6)
C17 C18 H18A 109.8
N19 C18 H18A 109.8
C17 C18 H18B 109.8
N19 C18 H18B 109.8
H18A C18 H18B 108.2
C20 N19 C18 112.8(5)
C20 N19 H19A 109.0
C18 N19 H19A 109.0
C20 N19 H19B 109.0
C18 N19 H19B 109.0
H19A N19 H19B 107.8
N19 C20 C21 108.0(6)
N19 C20 H20A 110.1
C21 C20 H20A 110.1
N19 C20 H20B 110.1
C21 C20 H20B 110.1
H20A C20 H20B 108.4
N22 C21 C39 122.3(7)
N22 C21 C20 113.8(6)
C39 C21 C20 123.9(7)
C21 N22 C23 117.6(6)
N22 C23 C41 124.2(7)
N22 C23 C24 116.4(6)
C41 C23 C24 119.5(7)
N25 C24 C44 120.4(7)
N25 C24 C23 118.7(6)
C44 C24 C23 120.9(7)
C26 N25 C24 122.2(6)
C26 N25 H25 117(5)
C24 N25 H25 121(5)
N25 C26 C46 119.3(6)
N25 C26 C27 116.4(6)
C46 C26 C27 124.2(7)
C26 C27 N28 112.5(6)
C26 C27 H27A 109.1
N28 C27 H27A 109.1
C26 C27 H27B 109.1
N28 C27 H27B 109.1
H27A C27 H27B 107.8
C27 N28 C29 112.6(5)
C27 N28 H28A 109.1
C29 N28 H28A 109.1
C27 N28 H28B 109.1
C29 N28 H28B 109.1
H28A N28 H28B 107.8
N28 C29 C30 108.6(6)
N28 C29 H29A 110.0
C30 C29 H29A 110.0
N28 C29 H29B 110.0
C30 C29 H29B 110.0
H29A C29 H29B 108.3
O1 C30 C29 107.0(6)
O1 C30 H30A 110.3
C29 C30 H30A 110.3
O1 C30 H30B 110.3
C29 C30 H30B 110.3
H30A C30 H30B 108.6
C32 C31 C6 117.7(8)
C32 C31 H31 121.1
C6 C31 H31 121.1
C37 C36 C9 117.8(7)
C37 C36 C35 123.5(7)
C9 C36 C35 118.7(7)
C31 C32 C33 120.0(7)
C31 C32 H32 120.0
C33 C32 H32 120.0
C8 C33 C32 117.5(7)
C8 C33 C34 120.6(7)
C32 C33 C34 121.9(7)
C35 C34 C33 120.2(7)
C35 C34 H34 119.9
C33 C34 H34 119.9
C34 C35 C36 121.6(7)
C34 C35 H35 119.2
C36 C35 H35 119.2
C38 C37 C36 119.6(7)
C38 C37 H37 120.2
C36 C37 H37 120.2
C37 C38 C11 118.1(7)
C37 C38 H38 121.0
C11 C38 H38 121.0
C40 C39 C21 119.6(7)
C40 C39 H39 120.2
C21 C39 H39 120.2
C39 C40 C41 119.5(7)
C39 C40 H40 120.3
C41 C40 H40 120.3
C23 C41 C40 116.8(7)
C23 C41 C42 118.6(7)
C40 C41 C42 124.6(7)
C43 C42 C41 121.9(7)
C43 C42 H42 119.1
C41 C42 H42 119.1
C42 C43 C44 120.7(7)
C42 C43 H43 119.6
C44 C43 H43 119.6
C24 C44 C45 116.9(7)
C24 C44 C43 118.5(7)
C45 C44 C43 124.6(7)
C46 C45 C44 120.3(7)
C46 C45 H45 119.9
C44 C45 H45 119.9
C26 C46 C45 120.8(7)
C26 C46 H46 119.6
C45 C46 H46 119.6

loop_
_geom_bond_atom_site_label_1
_geom_bond_atom_site_label_2
_geom_bond_distance
O1 C30 1.416(8)
O1 C2 1.428(8)
C2 C3 1.491(10)
C2 H2A 0.9700
C2 H2B 0.9700
C3 N4 1.526(8)
C3 H3A 0.9700
C3 H3B 0.9700
N4 C5 1.474(8)
N4 H4A 0.9000
N4 H4B 0.9000
C5 C6 1.489(10)
C5 H5A 0.9700
C5 H5B 0.9700
C6 N7 1.326(8)
C6 C31 1.408(10)
N7 C8 1.343(8)
C8 C33 1.397(9)
C8 C9 1.435(10)
C9 N10 1.347(8)
C9 C36 1.411(9)
N10 C11 1.312(8)
C11 C38 1.402(9)
C11 C12 1.520(9)
C12 N13 1.482(8)
C12 H12A 0.9700
C12 H12B 0.9700
N13 C14 1.461(8)
N13 H13A 0.9000
N13 H13B 0.9000
C14 C15 1.492(9)
C14 H14A 0.9700
C14 H14B 0.9700
C15 O16 1.410(8)
C15 H15A 0.9700
C15 H15B 0.9700
O16 C17 1.429(8)
C17 C18 1.485(9)
C17 H17A 0.9700
C17 H17B 0.9700
C18 N19 1.499(8)
C18 H18A 0.9700
C18 H18B 0.9700
N19 C20 1.492(8)
N19 H19A 0.9000
N19 H19B 0.9000
C20 C21 1.500(9)
C20 H20A 0.9700
C20 H20B 0.9700
C21 N22 1.317(8)
C21 C39 1.397(9)
N22 C23 1.355(8)
C23 C41 1.388(9)
C23 C24 1.427(9)
C24 N25 1.357(8)
C24 C44 1.394(9)
N25 C26 1.336(8)
N25 H25 0.890(10)
C26 C46 1.355(9)
C26 C27 1.486(9)
C27 N28 1.492(8)
C27 H27A 0.9700
C27 H27B 0.9700
N28 C29 1.497(8)
N28 H28A 0.9000
N28 H28B 0.9000
C29 C30 1.500(9)
C29 H29A 0.9700
C29 H29B 0.9700
C30 H30A 0.9700
C30 H30B 0.9700
C31 C32 1.377(10)
C31 H31 0.9300
C36 C37 1.389(9)
C36 C35 1.429(9)
C32 C33 1.412(10)
C32 H32 0.9300
C33 C34 1.415(10)
C34 C35 1.350(9)
C34 H34 0.9300
C35 H35 0.9300
C37 C38 1.370(9)
C37 H37 0.9300
C38 H38 0.9300
C39 C40 1.369(9)
C39 H39 0.9300
C40 C41 1.392(9)
C40 H40 0.9300
C41 C42 1.433(9)
C42 C43 1.340(9)
C42 H42 0.9300
C43 C44 1.425(9)
C43 H43 0.9300
C44 C45 1.398(9)
C45 C46 1.377(9)
C45 H45 0.9300
C46 H46 0.9300
